data_2207100
loop_
_publ_author_name
'Meng, Xiang-Gao'
'Wu, An-Xin'

_publ_section_title
;
 2,5-Bis(2-methoxyphenyl)furan
;
_journal_coeditor_code WW6423
_journal_issue 10
_journal_name_full 'Acta Crystallographica Section E'
_journal_page_first o3192
_journal_page_last o3193
_journal_paper_doi 10.1107/S1600536805027911
_journal_volume 61
_journal_year 2005
_chemical_formula_iupac 'C18 H16 O3'
_chemical_formula_moiety 'C18 H16 O3'
_chemical_formula_sum 'C18 H16 O3'
_chemical_formula_weight 280.31
_chemical_name_systematic
;
2,5-Bis(2-methoxyphenyl)furan
;
_space_group_IT_number 13
_symmetry_cell_setting monoclinic
_symmetry_space_group_name_Hall '-P 2yc'
_symmetry_space_group_name_H-M 'P 1 2/c 1'
_atom_sites_solution_hydrogens geom
_atom_sites_solution_primary direct
_atom_sites_solution_secondary difmap
_audit_creation_method SHELXL-97
_cell_angle_alpha 90.000
_cell_angle_beta 108.898(2)
_cell_angle_gamma 90.00
_cell_formula_units_Z 4
_cell_length_a 15.4110(18)
_cell_length_b 6.6402(8)
_cell_length_c 14.6523(17)
_cell_measurement_reflns_used 1227
_cell_measurement_temperature 292(2)
_cell_measurement_theta_max 23.22
_cell_measurement_theta_min 2.79
_cell_volume 1418.6(3)
_computing_cell_refinement SMART
_computing_data_collection 'SMART (Bruker, 2001)'
_computing_data_reduction 'SAINT (Bruker, 2001)'
_computing_molecular_graphics 'SHELXTL (Bruker, 2001)'
_computing_publication_material SHELXTL
_computing_structure_refinement 'SHELXL97 (Sheldrick, 1997)'
_computing_structure_solution 'SHELXS97 (Sheldrick, 1997)'
_diffrn_ambient_temperature 292(2)
_diffrn_measured_fraction_theta_full 0.997
_diffrn_measured_fraction_theta_max 0.997
_diffrn_measurement_device_type 'Bruker SMART CCD area-detector'
_diffrn_measurement_method \w
_diffrn_radiation_monochromator graphite
_diffrn_radiation_source 'fine-focus sealed tube'
_diffrn_radiation_type MoK\a
_diffrn_radiation_wavelength 0.71073
_diffrn_reflns_av_R_equivalents 0.0367
_diffrn_reflns_av_sigmaI/netI 0.0528
_diffrn_reflns_limit_h_max 19
_diffrn_reflns_limit_h_min -19
_diffrn_reflns_limit_k_max 8
_diffrn_reflns_limit_k_min -8
_diffrn_reflns_limit_l_max 18
_diffrn_reflns_limit_l_min -14
_diffrn_reflns_number 8057
_diffrn_reflns_theta_full 27.00
_diffrn_reflns_theta_max 27.00
_diffrn_reflns_theta_min 1.40
_diffrn_standards_decay_% 0
_diffrn_standards_interval_count 0
_diffrn_standards_interval_time 0
_diffrn_standards_number 0
_exptl_absorpt_coefficient_mu 0.089
_exptl_absorpt_correction_T_max 0.9835
_exptl_absorpt_correction_T_min 0.9759
_exptl_absorpt_correction_type multi-scan
_exptl_absorpt_process_details '(SADABS; Sheldrick, 2001)'
_exptl_crystal_colour yellow
_exptl_crystal_density_diffrn 1.312
_exptl_crystal_density_method 'not measured'
_exptl_crystal_description block
_exptl_crystal_F_000 592
_exptl_crystal_size_max 0.30
_exptl_crystal_size_mid 0.30
_exptl_crystal_size_min 0.20
_refine_diff_density_max 0.183
_refine_diff_density_min -0.150
_refine_ls_extinction_method none
_refine_ls_goodness_of_fit_ref 1.031
_refine_ls_hydrogen_treatment constr
_refine_ls_matrix_type full
_refine_ls_number_parameters 192
_refine_ls_number_reflns 3106
_refine_ls_number_restraints 0
_refine_ls_restrained_S_all 1.031
_refine_ls_R_factor_all 0.0916
_refine_ls_R_factor_gt 0.0528
_refine_ls_shift/su_max 0.000
_refine_ls_shift/su_mean 0.000
_refine_ls_structure_factor_coef Fsqd
_refine_ls_weighting_details 'calc w = 1/[\s^2^(Fo^2^)+(0.0573P)^2^+0.0627P] where P = (Fo^2^+2Fc^2^)/3'
_refine_ls_weighting_scheme calc
_refine_ls_wR_factor_gt 0.1205
_refine_ls_wR_factor_ref 0.1390
_reflns_number_gt 1899
_reflns_number_total 3106
_reflns_threshold_expression I>2\s(I)
_cod_data_source_file ww6423.cif
_cod_data_source_block I
_cod_original_sg_symbol_H-M 'P 2/c'
_cod_database_code 2207100
_cod_database_fobs_code 2207100

loop_
_symmetry_equiv_pos_as_xyz
'x, y, z'
'-x, y, -z+1/2'
'-x, -y, -z'
'x, -y, z-1/2'

loop_
_atom_site_label
_atom_site_fract_x
_atom_site_fract_y
_atom_site_fract_z
_atom_site_U_iso_or_equiv
_atom_site_adp_type
_atom_site_calc_flag
_atom_site_refinement_flags
_atom_site_occupancy
_atom_site_type_symbol
C1 0.06213(16) 0.8280(3) 0.17302(16) 0.0691(7) Uani d . 1 C
H1A 0.0681 0.9583 0.2028 0.104 Uiso calc R 1 H
H1B -0.0009 0.7864 0.1536 0.104 Uiso calc R 1 H
H1C 0.0821 0.8348 0.1174 0.104 Uiso calc R 1 H
C2 0.21033(14) 0.7087(3) 0.26713(13) 0.0455(5) Uani d . 1 C
C3 0.25280(16) 0.8638(3) 0.23532(15) 0.0591(6) Uani d . 1 C
H3 0.2175 0.9618 0.1946 0.071 Uiso calc R 1 H
C4 0.34688(17) 0.8748(3) 0.26344(16) 0.0643(6) Uani d . 1 C
H4 0.3747 0.9793 0.2410 0.077 Uiso calc R 1 H
C5 0.40005(16) 0.7325(3) 0.32435(16) 0.0600(6) Uani d . 1 C
H5 0.4637 0.7400 0.3431 0.072 Uiso calc R 1 H
C6 0.35777(14) 0.5775(3) 0.35761(14) 0.0518(5) Uani d . 1 C
H6 0.3938 0.4821 0.3994 0.062 Uiso calc R 1 H
C7 0.26305(13) 0.5614(3) 0.33006(12) 0.0420(4) Uani d . 1 C
C8 0.22105(13) 0.3957(3) 0.36622(12) 0.0424(5) Uani d . 1 C
C9 0.13535(14) 0.3385(3) 0.36026(15) 0.0502(5) Uani d . 1 C
H9 0.0812 0.4042 0.3264 0.060 Uiso calc R 1 H
C10 0.14314(13) 0.1607(3) 0.41493(14) 0.0494(5) Uani d . 1 C
H10 0.0949 0.0879 0.4238 0.059 Uiso calc R 1 H
C11 0.23290(12) 0.1150(3) 0.45203(13) 0.0409(4) Uani d . 1 C
C12 0.28806(12) -0.0448(3) 0.51193(12) 0.0407(4) Uani d . 1 C
C13 0.38313(13) -0.0420(3) 0.53593(14) 0.0512(5) Uani d . 1 C
H13 0.4106 0.0627 0.5131 0.061 Uiso calc R 1 H
C14 0.43807(15) -0.1894(3) 0.59248(15) 0.0603(6) Uani d . 1 C
H14 0.5015 -0.1836 0.6080 0.072 Uiso calc R 1 H
C15 0.39731(16) -0.3446(3) 0.62538(15) 0.0629(6) Uani d . 1 C
H15 0.4336 -0.4453 0.6630 0.075 Uiso calc R 1 H
C16 0.30396(15) -0.3535(3) 0.60362(14) 0.0551(6) Uani d . 1 C
H16 0.2774 -0.4598 0.6263 0.066 Uiso calc R 1 H
C17 0.24914(13) -0.2045(3) 0.54791(13) 0.0443(5) Uani d . 1 C
C18 0.11381(15) -0.3485(3) 0.56670(17) 0.0671(6) Uani d . 1 C
H18A 0.1239 -0.4787 0.5435 0.101 Uiso calc R 1 H
H18B 0.0491 -0.3235 0.5490 0.101 Uiso calc R 1 H
H18C 0.1405 -0.3445 0.6357 0.101 Uiso calc R 1 H
O1 0.11709(9) 0.6865(2) 0.23999(10) 0.0573(4) Uani d . 1 O
O2 0.15512(9) -0.19837(19) 0.52509(10) 0.0556(4) Uani d . 1 O
O3 0.28224(8) 0.25900(18) 0.42251(9) 0.0436(3) Uani d . 1 O

loop_
_atom_site_aniso_label
_atom_site_aniso_U_11
_atom_site_aniso_U_22
_atom_site_aniso_U_33
_atom_site_aniso_U_12
_atom_site_aniso_U_13
_atom_site_aniso_U_23
C1 0.0738(16) 0.0675(15) 0.0609(14) 0.0201(12) 0.0149(12) 0.0221(12)
C2 0.0591(13) 0.0396(11) 0.0408(11) 0.0047(9) 0.0201(9) 0.0011(9)
C3 0.0763(17) 0.0491(13) 0.0569(14) 0.0053(11) 0.0285(12) 0.0138(10)
C4 0.0867(18) 0.0493(13) 0.0648(15) -0.0081(12) 0.0352(13) 0.0087(11)
C5 0.0629(14) 0.0559(13) 0.0655(14) -0.0083(11) 0.0267(12) -0.0010(11)
C6 0.0614(14) 0.0430(11) 0.0507(12) 0.0003(10) 0.0180(10) 0.0013(9)
C7 0.0545(12) 0.0358(10) 0.0381(10) -0.0005(9) 0.0182(9) -0.0023(8)
C8 0.0532(12) 0.0376(10) 0.0347(10) 0.0028(9) 0.0118(8) 0.0014(8)
C9 0.0466(12) 0.0464(12) 0.0535(12) 0.0018(9) 0.0106(9) 0.0075(9)
C10 0.0469(12) 0.0457(12) 0.0528(12) -0.0063(9) 0.0125(9) 0.0053(9)
C11 0.0488(12) 0.0367(10) 0.0374(10) -0.0067(8) 0.0144(8) -0.0012(8)
C12 0.0500(12) 0.0378(10) 0.0343(10) -0.0015(8) 0.0137(8) -0.0010(8)
C13 0.0563(13) 0.0509(12) 0.0480(12) 0.0024(10) 0.0190(10) 0.0047(9)
C14 0.0581(14) 0.0661(15) 0.0571(13) 0.0127(11) 0.0191(11) 0.0101(11)
C15 0.0735(16) 0.0599(14) 0.0544(14) 0.0214(12) 0.0195(12) 0.0160(11)
C16 0.0729(16) 0.0426(12) 0.0504(12) 0.0029(10) 0.0210(11) 0.0098(9)
C17 0.0545(13) 0.0417(11) 0.0369(10) -0.0020(9) 0.0151(9) -0.0018(9)
C18 0.0724(16) 0.0582(14) 0.0751(16) -0.0172(12) 0.0299(13) 0.0103(12)
O1 0.0593(10) 0.0541(9) 0.0572(9) 0.0111(7) 0.0171(7) 0.0168(7)
O2 0.0574(9) 0.0503(8) 0.0581(9) -0.0089(7) 0.0172(7) 0.0118(7)
O3 0.0483(8) 0.0380(7) 0.0443(7) -0.0005(6) 0.0148(6) 0.0050(6)

loop_
_atom_type_symbol
_atom_type_description
_atom_type_scat_dispersion_real
_atom_type_scat_dispersion_imag
_atom_type_scat_source
C C 0.0033 0.0016 'International Tables Vol C Tables 4.2.6.8 and 6.1.1.4'
H H 0.0000 0.0000 'International Tables Vol C Tables 4.2.6.8 and 6.1.1.4'
O O 0.0106 0.0060 'International Tables Vol C Tables 4.2.6.8 and 6.1.1.4'

loop_
_geom_angle_atom_site_label_1
_geom_angle_atom_site_label_2
_geom_angle_atom_site_label_3
_geom_angle
_geom_angle_publ_flag
O1 C1 H1A 109.5 ?
O1 C1 H1B 109.5 ?
H1A C1 H1B 109.5 ?
O1 C1 H1C 109.5 ?
H1A C1 H1C 109.5 ?
H1B C1 H1C 109.5 ?
O1 C2 C3 123.38(18) ?
O1 C2 C7 116.38(16) ?
C3 C2 C7 120.24(19) ?
C4 C3 C2 120.5(2) ?
C4 C3 H3 119.7 ?
C2 C3 H3 119.7 ?
C5 C4 C3 120.5(2) ?
C5 C4 H4 119.7 ?
C3 C4 H4 119.7 ?
C4 C5 C6 119.3(2) ?
C4 C5 H5 120.4 ?
C6 C5 H5 120.4 ?
C7 C6 C5 121.62(19) ?
C7 C6 H6 119.2 ?
C5 C6 H6 119.2 ?
C6 C7 C2 117.85(17) ?
C6 C7 C8 120.05(17) ?
C2 C7 C8 122.10(18) y
C9 C8 O3 108.63(16) ?
C9 C8 C7 136.74(18) y
O3 C8 C7 114.63(16) y
C8 C9 C10 107.32(17) ?
C8 C9 H9 126.3 ?
C10 C9 H9 126.3 ?
C11 C10 C9 107.78(16) ?
C11 C10 H10 126.1 ?
C9 C10 H10 126.1 ?
C10 C11 O3 108.44(16) ?
C10 C11 C12 136.69(17) y
O3 C11 C12 114.86(15) y
C13 C12 C17 117.32(17) ?
C13 C12 C11 120.11(16) ?
C17 C12 C11 122.57(17) ?
C14 C13 C12 122.18(19) ?
C14 C13 H13 118.9 ?
C12 C13 H13 118.9 ?
C15 C14 C13 118.8(2) ?
C15 C14 H14 120.6 ?
C13 C14 H14 120.6 ?
C16 C15 C14 121.0(2) ?
C16 C15 H15 119.5 ?
C14 C15 H15 119.5 ?
C15 C16 C17 120.09(19) ?
C15 C16 H16 120.0 ?
C17 C16 H16 120.0 ?
O2 C17 C16 123.90(17) ?
O2 C17 C12 115.51(16) y
C16 C17 C12 120.58(18) ?
O2 C18 H18A 109.5 ?
O2 C18 H18B 109.5 ?
H18A C18 H18B 109.5 ?
O2 C18 H18C 109.5 ?
H18A C18 H18C 109.5 ?
H18B C18 H18C 109.5 ?
C2 O1 C1 117.61(16) y
C17 O2 C18 117.19(15) ?
C8 O3 C11 107.83(14) y

loop_
_geom_bond_atom_site_label_1
_geom_bond_atom_site_label_2
_geom_bond_distance
_geom_bond_publ_flag
C1 O1 1.423(2) y
C1 H1A 0.9600 ?
C1 H1B 0.9600 ?
C1 H1C 0.9600 ?
C2 O1 1.369(2) y
C2 C3 1.380(3) ?
C2 C7 1.407(3) y
C3 C4 1.375(3) ?
C3 H3 0.9300 ?
C4 C5 1.373(3) ?
C4 H4 0.9300 ?
C5 C6 1.388(3) ?
C5 H5 0.9300 ?
C6 C7 1.387(2) y
C6 H6 0.9300 ?
C7 C8 1.460(2) y
C8 C9 1.350(2) ?
C8 O3 1.375(2) ?
C9 C10 1.410(3) ?
C9 H9 0.9300 ?
C10 C11 1.347(2) ?
C10 H10 0.9300 ?
C11 O3 1.376(2) y
C11 C12 1.461(2) ?
C12 C13 1.392(2) y
C12 C17 1.402(2) y
C13 C14 1.381(3) ?
C13 H13 0.9300 ?
C14 C15 1.373(3) ?
C14 H14 0.9300 ?
C15 C16 1.370(3) ?
C15 H15 0.9300 ?
C16 C17 1.383(3) ?
C16 H16 0.9300 ?
C17 O2 1.378(2) y
C18 O2 1.422(2) y
C18 H18A 0.9600 ?
C18 H18B 0.9600 ?
C18 H18C 0.9600 ?

loop_
_geom_hbond_atom_site_label_D
_geom_hbond_atom_site_label_H
_geom_hbond_atom_site_label_A
_geom_hbond_site_symmetry_A
_geom_hbond_distance_DH
_geom_hbond_distance_HA
_geom_hbond_distance_DA
_geom_hbond_angle_DHA
_geom_hbond_publ_flag
C4 H4 Cg1 4_564 0.93 2.80 3.5410(10) 137 y
C16 H16 Cg2 4_555 0.93 2.95 3.7220(10) 142 y
C18 H18A Cg3 1_545 0.96 3.24 4.0910(10) 149 y

loop_
_geom_torsion_atom_site_label_1
_geom_torsion_atom_site_label_2
_geom_torsion_atom_site_label_3
_geom_torsion_atom_site_label_4
_geom_torsion
O1 C2 C3 C4 -178.37(18)
C7 C2 C3 C4 1.0(3)
C2 C3 C4 C5 -0.6(3)
C3 C4 C5 C6 -0.2(3)
C4 C5 C6 C7 0.7(3)
C5 C6 C7 C2 -0.3(3)
C5 C6 C7 C8 179.73(17)
O1 C2 C7 C6 178.88(15)
C3 C2 C7 C6 -0.6(3)
O1 C2 C7 C8 -1.1(3)
C3 C2 C7 C8 179.43(16)
C6 C7 C8 C9 175.5(2)
C2 C7 C8 C9 -4.5(3)
C6 C7 C8 O3 -3.6(2)
C2 C7 C8 O3 176.47(15)
O3 C8 C9 C10 0.3(2)
C7 C8 C9 C10 -178.9(2)
C8 C9 C10 C11 -0.2(2)
C9 C10 C11 O3 0.1(2)
C9 C10 C11 C12 -178.7(2)
C10 C11 C12 C13 179.5(2)
O3 C11 C12 C13 0.8(2)
C10 C11 C12 C17 -0.9(3)
O3 C11 C12 C17 -179.62(15)
C17 C12 C13 C14 0.2(3)
C11 C12 C13 C14 179.86(18)
C12 C13 C14 C15 0.5(3)
C13 C14 C15 C16 -0.6(3)
C14 C15 C16 C17 -0.2(3)
C15 C16 C17 O2 -177.94(17)
C15 C16 C17 C12 1.0(3)
C13 C12 C17 O2 178.01(15)
C11 C12 C17 O2 -1.6(2)
C13 C12 C17 C16 -1.0(3)
C11 C12 C17 C16 179.41(17)
C3 C2 O1 C1 2.1(3)
C7 C2 O1 C1 -177.27(17)
C16 C17 O2 C18 3.9(3)
C12 C17 O2 C18 -175.02(16)
C9 C8 O3 C11 -0.21(19)
C7 C8 O3 C11 179.12(14)
C10 C11 O3 C8 0.07(19)
C12 C11 O3 C8 179.15(14)

loop_
_cod_related_entry_id
_cod_related_entry_database
_cod_related_entry_code
1 ChemSpider 21128708
